data_7129528
loop_
_publ_author_name
'Cao, Haoying'
'Ma, Shanshan'
'Feng, Yanhong'
'Guo, Yawen'
'Jiao, Peng'

_publ_section_title
;
 Synthesis of \b-Nitro Ketone from Geminal Bromonitroalkane and Silyl Enol
 Ether by Visible Light Photoredox Catalysis
;
_journal_name_full 'Chemical Communications'
_journal_paper_doi 10.1039/D1CC06529G
_journal_year 2022
_chemical_formula_moiety 'C13 H15 N O3'
_chemical_formula_sum 'C13 H15 N O3'
_chemical_formula_weight 233.26
_space_group_crystal_system orthorhombic
_space_group_IT_number 61
_space_group_name_Hall '-P 2ac 2ab'
_space_group_name_H-M_alt 'P b c a'
_atom_sites_solution_hydrogens geom
_audit_creation_date 2021-09-01
_audit_creation_method
;
Olex2 1.5
(compiled 2021.07.19 svn.r715e62df for OlexSys, GUI svn.r6383)
;
_audit_update_record
;
2021-09-07 deposited with the CCDC.	2022-01-05 downloaded from the CCDC.
;
_cell_angle_alpha 90
_cell_angle_beta 90
_cell_angle_gamma 90
_cell_formula_units_Z 8
_cell_length_a 10.15647(11)
_cell_length_b 11.03134(15)
_cell_length_c 20.7789(3)
_cell_measurement_reflns_used 13501
_cell_measurement_temperature 100.00(10)
_cell_measurement_theta_max 75.7370
_cell_measurement_theta_min 4.2400
_cell_volume 2328.06(5)
_computing_cell_refinement 'CrysAlisPro 1.171.40.84a (Rigaku OD, 2020)'
_computing_data_collection 'CrysAlisPro 1.171.40.84a (Rigaku OD, 2020)'
_computing_data_reduction 'CrysAlisPro 1.171.40.84a (Rigaku OD, 2020)'
_computing_molecular_graphics 'Olex2 1.5 (Dolomanov et al., 2009)'
_computing_publication_material 'Olex2 1.5 (Dolomanov et al., 2009)'
_computing_structure_refinement 'SHELXL-2018/3 (Sheldrick, 2018)'
_computing_structure_solution shelxt
_diffrn_ambient_temperature 100(2)
_diffrn_measured_fraction_theta_full 1.000
_diffrn_measured_fraction_theta_max 0.983
_diffrn_measurement_device_type 'XtaLAB Synergy R, DW system, HyPix'
_diffrn_measurement_method '\w scan'
_diffrn_radiation_type CuK\a
_diffrn_radiation_wavelength 1.54184
_diffrn_reflns_av_R_equivalents 0.0412
_diffrn_reflns_av_unetI/netI 0.0181
_diffrn_reflns_Laue_measured_fraction_full 1.000
_diffrn_reflns_Laue_measured_fraction_max 0.983
_diffrn_reflns_limit_h_max 12
_diffrn_reflns_limit_h_min -12
_diffrn_reflns_limit_k_max 13
_diffrn_reflns_limit_k_min -12
_diffrn_reflns_limit_l_max 26
_diffrn_reflns_limit_l_min -24
_diffrn_reflns_number 20591
_diffrn_reflns_point_group_measured_fraction_full 1.000
_diffrn_reflns_point_group_measured_fraction_max 0.983
_diffrn_reflns_theta_full 67.684
_diffrn_reflns_theta_max 76.142
_diffrn_reflns_theta_min 4.255
_diffrn_source 'Rigaku (Cu) X-ray Source'
_diffrn_source_type 'Rotating-anode X-ray tube'
_exptl_absorpt_coefficient_mu 0.778
_exptl_absorpt_correction_T_max 1.00000
_exptl_absorpt_correction_T_min 0.85480
_exptl_absorpt_correction_type multi-scan
_exptl_absorpt_process_details
;
CrysAlisPro 1.171.40.84a (Rigaku Oxford Diffraction, 2020)
Empirical absorption correction using spherical harmonics,
implemented in SCALE3 ABSPACK scaling algorithm.
;
_exptl_crystal_colour 'clear light colourless'
_exptl_crystal_density_diffrn 1.331
_exptl_crystal_description plate
_exptl_crystal_F_000 992
_exptl_crystal_size_max 0.4
_exptl_crystal_size_mid 0.2
_exptl_crystal_size_min 0.05
_refine_diff_density_max 0.292
_refine_diff_density_min -0.240
_refine_diff_density_rms 0.040
_refine_ls_extinction_coef 0.00071(15)
_refine_ls_extinction_expression Fc^*^=kFc[1+0.001xFc^2^\l^3^/sin(2\q)]^-1/4^
_refine_ls_extinction_method 'SHELXL-2018/3 (Sheldrick 2018)'
_refine_ls_goodness_of_fit_ref 1.069
_refine_ls_hydrogen_treatment constr
_refine_ls_matrix_type full
_refine_ls_number_parameters 183
_refine_ls_number_reflns 2397
_refine_ls_number_restraints 124
_refine_ls_restrained_S_all 1.125
_refine_ls_R_factor_all 0.0450
_refine_ls_R_factor_gt 0.0416
_refine_ls_shift/su_max 0.000
_refine_ls_shift/su_mean 0.000
_refine_ls_structure_factor_coef Fsqd
_refine_ls_weighting_details 'w=1/[\s^2^(Fo^2^)+(0.0456P)^2^+1.0604P] where P=(Fo^2^+2Fc^2^)/3'
_refine_ls_weighting_scheme calc
_refine_ls_wR_factor_gt 0.1058
_refine_ls_wR_factor_ref 0.1084
_reflns_Friedel_coverage 0.000
_reflns_number_gt 2197
_reflns_number_total 2397
_reflns_threshold_expression 'I > 2\s(I)'
_cod_data_source_file d1cc06529g2.cif
_cod_data_source_block 20210624b
_cod_original_cell_volume 2328.05(5)
_cod_database_code 7129528
_shelx_shelxl_version_number 2018/3
_shelx_space_group_comment
;
The symmetry employed for this shelxl refinement is uniquely defined
by the following loop, which should always be used as a source of
symmetry information in preference to the above space-group names.
They are only intended as comments.
;
_olex2_refinement_description
;
1. Restrained distances
 C10-C11 \\sim C10-C11A
 with sigma of 0.02
 C11-C12 \\sim C11A-C12A
 with sigma of 0.02
 C14-C13 \\sim C14-C13A
 with sigma of 0.02
 C13-C12 \\sim C13A-C12A
 with sigma of 0.02
 C13A-C12A \\sim C13-C12
 with sigma of 0.02
 C10-C12 \\sim C10-C12A
 with sigma of 0.04
 C11-C10 \\sim C11A-C10
 with sigma of 0.02
 C14-C12 \\sim C14-C12A
 with sigma of 0.04
 C12A-C11A \\sim C12-C11
 with sigma of 0.02
 C11-C13 \\sim C11A-C13A
 with sigma of 0.04
2. Rigid bond restraints
 N15, O17, O16
 with sigma for 1-2 distances of 0.01 and sigma for 1-3 distances of 0.01
3. Uiso/Uaniso restraints and constraints
C11 \\sim C11A \\sim C12A \\sim C12 \\sim C13 \\sim C13A: within 1.7A with
sigma of 0.02 and sigma for terminal atoms of 0.04 within 1.7A
Uanis(C13A) \\sim Ueq, Uanis(C13) \\sim Ueq: with sigma of 0.005 and sigma for
terminal atoms of 0.01
Uanis(O17) \\sim Ueq, Uanis(N15) \\sim Ueq, Uanis(O16) \\sim Ueq, Uanis(C5)
\\sim Ueq, Uanis(C3) \\sim Ueq, Uanis(C4) \\sim Ueq, Uanis(C2) \\sim Ueq: with
sigma of 0.005 and sigma for terminal atoms of 0.01
4. Others
 Sof(H14C)=Sof(H14D)=Sof(C11A)=Sof(H11C)=Sof(H11D)=Sof(C12A)=Sof(H12C)=
 Sof(H12D)=Sof(C13A)=Sof(H13C)=Sof(H13D)=1-FVAR(1)
 Sof(H14A)=Sof(H14B)=Sof(C11)=Sof(H11A)=Sof(H11B)=Sof(C13)=Sof(H13A)=Sof(H13B)=
 Sof(C12)=Sof(H12A)=Sof(H12B)=FVAR(1)
5.a Secondary CH2 refined with riding coordinates:
 C14(H14A,H14B), C14(H14C,H14D), C9(H9A,H9B), C11(H11A,H11B), C13(H13A,H13B),
 C12(H12A,H12B), C11A(H11C,H11D), C12A(H12C,H12D), C13A(H13C,H13D)
5.b Aromatic/amide H refined with riding coordinates:
 C6(H6), C5(H5), C2(H2), C4(H4), C3(H3)
;
_olex2_submission_special_instructions 'No special instructions were received'

loop_
_space_group_symop_operation_xyz
'x, y, z'
'-x+1/2, -y, z+1/2'
'x+1/2, -y+1/2, -z'
'-x, y+1/2, -z+1/2'
'-x, -y, -z'
'x-1/2, y, -z-1/2'
'-x-1/2, y-1/2, z'
'x, -y-1/2, z-1/2'

loop_
_atom_site_label
_atom_site_type_symbol
_atom_site_fract_x
_atom_site_fract_y
_atom_site_fract_z
_atom_site_U_iso_or_equiv
_atom_site_adp_type
_atom_site_occupancy
_atom_site_site_symmetry_order
_atom_site_calc_flag
_atom_site_refinement_flags_posn
_atom_site_refinement_flags_adp
_atom_site_refinement_flags_occupancy
_atom_site_disorder_assembly
_atom_site_disorder_group
O8 O 0.14281(9) 0.12475(8) 0.25818(4) 0.0297(2) Uani 1 1 d . . . . .
N15 N 0.17957(12) -0.09543(10) 0.32858(6) 0.0342(3) Uani 1 1 d . U . . .
O17 O 0.13639(12) -0.14911(9) 0.28151(6) 0.0465(3) Uani 1 1 d . U . . .
C7 C 0.23746(12) 0.09241(11) 0.22664(6) 0.0267(3) Uani 1 1 d . . . . .
C1 C 0.25662(14) 0.13632(12) 0.15923(6) 0.0320(3) Uani 1 1 d . . . . .
C10 C 0.31290(12) -0.03211(12) 0.32330(7) 0.0295(3) Uani 1 1 d D . . . .
C14 C 0.31957(14) 0.07375(12) 0.37144(7) 0.0320(3) Uani 1 1 d D . . . .
H14A H 0.232197 0.094691 0.386662 0.038 Uiso 0.684(7) 1 calc R U P A 1
H14B H 0.358654 0.144656 0.351507 0.038 Uiso 0.684(7) 1 calc R U P A 1
H14C H 0.375914 0.137646 0.355004 0.038 Uiso 0.316(7) 1 calc R U P A 2
H14D H 0.232421 0.106965 0.378770 0.038 Uiso 0.316(7) 1 calc R U P A 2
C6 C 0.16804(15) 0.22085(13) 0.13426(7) 0.0356(3) Uani 1 1 d . . . . .
H6 H 0.101469 0.251671 0.160269 0.043 Uiso 1 1 calc R U . . .
O16 O 0.12416(11) -0.09654(11) 0.38096(6) 0.0482(3) Uani 1 1 d . U . . .
C9 C 0.33568(13) 0.00291(13) 0.25382(7) 0.0341(3) Uani 1 1 d . . . . .
H9A H 0.333497 -0.070015 0.227753 0.041 Uiso 1 1 calc R U . . .
H9B H 0.423179 0.037413 0.250035 0.041 Uiso 1 1 calc R U . . .
C5 C 0.17868(19) 0.25920(16) 0.07083(8) 0.0497(4) Uani 1 1 d . U . . .
H5 H 0.119716 0.315932 0.054535 0.060 Uiso 1 1 calc R U . . .
C11 C 0.4079(4) -0.1335(4) 0.3507(2) 0.0284(8) Uani 0.684(7) 1 d D U P A 1
H11A H 0.358451 -0.195997 0.372987 0.034 Uiso 0.684(7) 1 calc R U P A 1
H11B H 0.458696 -0.170646 0.316457 0.034 Uiso 0.684(7) 1 calc R U P A 1
C2 C 0.35682(17) 0.09190(15) 0.11990(8) 0.0452(4) Uani 1 1 d . U . . .
H2 H 0.417780 0.037029 0.136234 0.054 Uiso 1 1 calc R U . . .
C4 C 0.2769(2) 0.21302(17) 0.03197(8) 0.0597(5) Uani 1 1 d . U . . .
H4 H 0.283440 0.238071 -0.010642 0.072 Uiso 1 1 calc R U . . .
C13 C 0.4066(5) 0.0278(5) 0.4278(2) 0.0333(10) Uani 0.684(7) 1 d D U P A 1
H13A H 0.456680 0.093861 0.446538 0.040 Uiso 0.684(7) 1 calc R U P A 1
H13B H 0.353026 -0.009176 0.461103 0.040 Uiso 0.684(7) 1 calc R U P A 1
C3 C 0.3655(2) 0.12976(18) 0.05621(9) 0.0599(6) Uani 1 1 d . U . . .
H3 H 0.431308 0.098818 0.029788 0.072 Uiso 1 1 calc R U . . .
C12 C 0.4970(3) -0.0647(2) 0.39720(13) 0.0359(7) Uani 0.684(7) 1 d D U P A 1
H12A H 0.533682 -0.118716 0.429367 0.043 Uiso 0.684(7) 1 calc R U P A 1
H12B H 0.568519 -0.025259 0.374379 0.043 Uiso 0.684(7) 1 calc R U P A 1
C11A C 0.4343(9) -0.1061(9) 0.3406(4) 0.0283(18) Uani 0.316(7) 1 d D U P A 2
H11C H 0.427580 -0.188811 0.325058 0.034 Uiso 0.316(7) 1 calc R U P A 2
H11D H 0.514119 -0.069415 0.323851 0.034 Uiso 0.316(7) 1 calc R U P A 2
C12A C 0.4291(7) -0.1003(6) 0.4130(2) 0.0388(17) Uani 0.316(7) 1 d D U P A 2
H12C H 0.516577 -0.111015 0.430802 0.047 Uiso 0.316(7) 1 calc R U P A 2
H12D H 0.372820 -0.164154 0.429513 0.047 Uiso 0.316(7) 1 calc R U P A 2
C13A C 0.3743(11) 0.0237(11) 0.4322(6) 0.033(2) Uani 0.316(7) 1 d D U P A 2
H13C H 0.306073 0.015396 0.464540 0.040 Uiso 0.316(7) 1 calc R U P A 2
H13D H 0.443485 0.075449 0.448910 0.040 Uiso 0.316(7) 1 calc R U P A 2

loop_
_atom_site_aniso_label
_atom_site_aniso_U_11
_atom_site_aniso_U_22
_atom_site_aniso_U_33
_atom_site_aniso_U_23
_atom_site_aniso_U_13
_atom_site_aniso_U_12
O8 0.0250(5) 0.0296(5) 0.0345(5) -0.0001(4) 0.0040(4) 0.0032(4)
N15 0.0324(6) 0.0250(6) 0.0453(7) 0.0035(5) -0.0140(5) 0.0037(4)
O17 0.0538(7) 0.0297(5) 0.0562(7) 0.0015(5) -0.0295(6) -0.0071(5)
C7 0.0207(6) 0.0268(6) 0.0326(6) -0.0074(5) 0.0001(5) -0.0045(5)
C1 0.0343(7) 0.0296(7) 0.0320(7) -0.0071(5) 0.0035(5) -0.0097(5)
C10 0.0230(6) 0.0303(7) 0.0353(7) -0.0094(5) -0.0072(5) 0.0059(5)
C14 0.0384(7) 0.0252(6) 0.0324(7) -0.0047(5) -0.0066(6) 0.0012(5)
C6 0.0430(8) 0.0314(7) 0.0324(7) -0.0037(6) -0.0040(6) -0.0102(6)
O16 0.0378(6) 0.0569(7) 0.0498(7) 0.0121(5) 0.0000(5) -0.0005(5)
C9 0.0214(6) 0.0456(8) 0.0355(7) -0.0119(6) -0.0022(5) 0.0061(6)
C5 0.0730(11) 0.0387(8) 0.0373(8) 0.0001(7) -0.0079(8) -0.0182(8)
C11 0.0195(16) 0.0259(17) 0.0397(18) 0.0008(12) -0.0050(13) 0.0032(11)
C2 0.0503(9) 0.0406(8) 0.0447(8) -0.0090(7) 0.0170(7) -0.0081(7)
C4 0.1001(15) 0.0439(9) 0.0350(8) -0.0042(7) 0.0117(9) -0.0287(10)
C13 0.043(2) 0.0290(14) 0.0276(15) 0.0038(11) -0.0112(15) -0.0085(14)
C3 0.0824(13) 0.0496(10) 0.0477(9) -0.0148(8) 0.0318(9) -0.0198(9)
C12 0.0298(13) 0.0309(11) 0.0469(13) 0.0087(10) -0.0147(11) -0.0038(9)
C11A 0.021(3) 0.035(4) 0.029(3) -0.004(3) 0.000(2) 0.002(3)
C12A 0.044(4) 0.042(3) 0.030(2) 0.004(2) -0.004(2) 0.012(3)
C13A 0.039(4) 0.028(3) 0.031(3) -0.006(2) 0.004(3) -0.002(3)

loop_
_atom_type_symbol
_atom_type_description
_atom_type_scat_dispersion_real
_atom_type_scat_dispersion_imag
_atom_type_scat_source
C C 0.0181 0.0091 'International Tables Vol C Tables 4.2.6.8 and 6.1.1.4'
H H 0.0000 0.0000 'International Tables Vol C Tables 4.2.6.8 and 6.1.1.4'
N N 0.0311 0.0180 'International Tables Vol C Tables 4.2.6.8 and 6.1.1.4'
O O 0.0492 0.0322 'International Tables Vol C Tables 4.2.6.8 and 6.1.1.4'

loop_
_geom_angle_atom_site_label_1
_geom_angle_atom_site_label_2
_geom_angle_atom_site_label_3
_geom_angle
_geom_angle_site_symmetry_1
_geom_angle_site_symmetry_3
_geom_angle_publ_flag
O17 N15 C10 118.77(13) . . ?
O17 N15 O16 122.69(13) . . ?
O16 N15 C10 118.39(11) . . ?
O8 C7 C1 120.83(12) . . ?
O8 C7 C9 120.74(12) . . ?
C1 C7 C9 118.39(11) . . ?
C6 C1 C7 118.75(12) . . ?
C2 C1 C7 122.03(14) . . ?
C2 C1 C6 119.17(14) . . ?
N15 C10 C14 109.83(11) . . ?
N15 C10 C11 101.01(16) . . ?
C14 C10 C11 106.00(19) . . ?
C9 C10 N15 108.72(10) . . ?
C9 C10 C14 114.83(12) . . ?
C9 C10 C11 115.5(2) . . ?
C9 C10 C11A 103.8(3) . . ?
C11A C10 N15 117.1(4) . . ?
C11A C10 C14 102.6(4) . . ?
C10 C14 H14A 110.6 . . ?
C10 C14 H14B 110.6 . . ?
C10 C14 H14C 110.4 . . ?
C10 C14 H14D 110.4 . . ?
C10 C14 C13 105.5(2) . . ?
H14A C14 H14B 108.8 . . ?
H14C C14 H14D 108.6 . . ?
C13 C14 H14A 110.6 . . ?
C13 C14 H14B 110.6 . . ?
C13A C14 C10 106.6(5) . . ?
C13A C14 H14C 110.4 . . ?
C13A C14 H14D 110.4 . . ?
C1 C6 H6 119.8 . . ?
C5 C6 C1 120.42(15) . . ?
C5 C6 H6 119.8 . . ?
C7 C9 H9A 108.5 . . ?
C7 C9 H9B 108.5 . . ?
C10 C9 C7 114.97(11) . . ?
C10 C9 H9A 108.5 . . ?
C10 C9 H9B 108.5 . . ?
H9A C9 H9B 107.5 . . ?
C6 C5 H5 120.0 . . ?
C4 C5 C6 119.92(18) . . ?
C4 C5 H5 120.0 . . ?
C10 C11 H11A 111.0 . . ?
C10 C11 H11B 111.0 . . ?
H11A C11 H11B 109.0 . . ?
C12 C11 C10 103.7(3) . . ?
C12 C11 H11A 111.0 . . ?
C12 C11 H11B 111.0 . . ?
C1 C2 H2 120.0 . . ?
C3 C2 C1 119.90(18) . . ?
C3 C2 H2 120.0 . . ?
C5 C4 H4 119.9 . . ?
C3 C4 C5 120.19(16) . . ?
C3 C4 H4 119.9 . . ?
C14 C13 H13A 110.9 . . ?
C14 C13 H13B 110.9 . . ?
H13A C13 H13B 108.9 . . ?
C12 C13 C14 104.4(3) . . ?
C12 C13 H13A 110.9 . . ?
C12 C13 H13B 110.9 . . ?
C2 C3 H3 119.8 . . ?
C4 C3 C2 120.38(17) . . ?
C4 C3 H3 119.8 . . ?
C11 C12 H12A 111.0 . . ?
C11 C12 H12B 111.0 . . ?
C13 C12 C11 104.0(3) . . ?
C13 C12 H12A 111.0 . . ?
C13 C12 H12B 111.0 . . ?
H12A C12 H12B 109.0 . . ?
C10 C11A H11C 111.7 . . ?
C10 C11A H11D 111.7 . . ?
H11C C11A H11D 109.4 . . ?
C12A C11A C10 100.6(6) . . ?
C12A C11A H11C 111.7 . . ?
C12A C11A H11D 111.7 . . ?
C11A C12A H12C 110.1 . . ?
C11A C12A H12D 110.1 . . ?
C11A C12A C13A 108.1(7) . . ?
H12C C12A H12D 108.4 . . ?
C13A C12A H12C 110.1 . . ?
C13A C12A H12D 110.1 . . ?
C14 C13A C12A 104.3(7) . . ?
C14 C13A H13C 110.9 . . ?
C14 C13A H13D 110.9 . . ?
C12A C13A H13C 110.9 . . ?
C12A C13A H13D 110.9 . . ?
H13C C13A H13D 108.9 . . ?

loop_
_geom_bond_atom_site_label_1
_geom_bond_atom_site_label_2
_geom_bond_distance
_geom_bond_site_symmetry_2
_geom_bond_publ_flag
O8 C7 1.2169(15) . ?
N15 O17 1.2246(16) . ?
N15 C10 1.5276(17) . ?
N15 O16 1.2253(17) . ?
C7 C1 1.4948(19) . ?
C7 C9 1.5129(18) . ?
C1 C6 1.396(2) . ?
C1 C2 1.394(2) . ?
C10 C14 1.5391(18) . ?
C10 C9 1.512(2) . ?
C10 C11 1.583(4) . ?
C10 C11A 1.522(10) . ?
C14 H14A 0.9700 . ?
C14 H14B 0.9700 . ?
C14 H14C 0.9700 . ?
C14 H14D 0.9700 . ?
C14 C13 1.552(5) . ?
C14 C13A 1.486(11) . ?
C6 H6 0.9300 . ?
C6 C5 1.388(2) . ?
C9 H9A 0.9700 . ?
C9 H9B 0.9700 . ?
C5 H5 0.9300 . ?
C5 C4 1.381(3) . ?
C11 H11A 0.9700 . ?
C11 H11B 0.9700 . ?
C11 C12 1.527(5) . ?
C2 H2 0.9300 . ?
C2 C3 1.390(2) . ?
C4 H4 0.9300 . ?
C4 C3 1.381(3) . ?
C13 H13A 0.9700 . ?
C13 H13B 0.9700 . ?
C13 C12 1.513(5) . ?
C3 H3 0.9300 . ?
C12 H12A 0.9700 . ?
C12 H12B 0.9700 . ?
C11A H11C 0.9700 . ?
C11A H11D 0.9700 . ?
C11A C12A 1.508(10) . ?
C12A H12C 0.9700 . ?
C12A H12D 0.9700 . ?
C12A C13A 1.529(11) . ?
C13A H13C 0.9700 . ?
C13A H13D 0.9700 . ?

loop_
_geom_torsion_atom_site_label_1
_geom_torsion_atom_site_label_2
_geom_torsion_atom_site_label_3
_geom_torsion_atom_site_label_4
_geom_torsion
_geom_torsion_site_symmetry_1
_geom_torsion_site_symmetry_2
_geom_torsion_site_symmetry_3
_geom_torsion_site_symmetry_4
_geom_torsion_publ_flag
O8 C7 C1 C6 3.72(18) . . . . ?
O8 C7 C1 C2 -173.69(13) . . . . ?
O8 C7 C9 C10 -5.24(18) . . . . ?
N15 C10 C14 C13 103.4(2) . . . . ?
N15 C10 C14 C13A 90.2(5) . . . . ?
N15 C10 C9 C7 62.63(14) . . . . ?
N15 C10 C11 C12 -134.0(3) . . . . ?
N15 C10 C11A C12A -79.0(7) . . . . ?
O17 N15 C10 C14 153.57(11) . . . . ?
O17 N15 C10 C9 27.17(15) . . . . ?
O17 N15 C10 C11 -94.8(2) . . . . ?
O17 N15 C10 C11A -90.0(4) . . . . ?
C7 C1 C6 C5 -176.77(12) . . . . ?
C7 C1 C2 C3 175.84(14) . . . . ?
C1 C7 C9 C10 177.14(11) . . . . ?
C1 C6 C5 C4 0.4(2) . . . . ?
C1 C2 C3 C4 1.3(3) . . . . ?
C10 C14 C13 C12 27.9(4) . . . . ?
C10 C14 C13A C12A 13.5(8) . . . . ?
C10 C11 C12 C13 37.0(4) . . . . ?
C10 C11A C12A C13A -34.5(9) . . . . ?
C14 C10 C9 C7 -60.84(15) . . . . ?
C14 C10 C11 C12 -19.5(3) . . . . ?
C14 C10 C11A C12A 41.4(7) . . . . ?
C14 C13 C12 C11 -40.7(4) . . . . ?
C6 C1 C2 C3 -1.6(2) . . . . ?
C6 C5 C4 C3 -0.7(3) . . . . ?
O16 N15 C10 C14 -30.81(16) . . . . ?
O16 N15 C10 C9 -157.21(12) . . . . ?
O16 N15 C10 C11 80.8(2) . . . . ?
O16 N15 C10 C11A 85.7(4) . . . . ?
C9 C7 C1 C6 -178.66(12) . . . . ?
C9 C7 C1 C2 3.93(19) . . . . ?
C9 C10 C14 C13 -133.7(2) . . . . ?
C9 C10 C14 C13A -146.9(5) . . . . ?
C9 C10 C11 C12 108.9(3) . . . . ?
C9 C10 C11A C12A 161.2(5) . . . . ?
C5 C4 C3 C2 -0.2(3) . . . . ?
C11 C10 C14 C13 -4.9(3) . . . . ?
C11 C10 C9 C7 175.29(18) . . . . ?
C2 C1 C6 C5 0.7(2) . . . . ?
C11A C10 C14 C13A -35.1(6) . . . . ?
C11A C10 C9 C7 -172.0(4) . . . . ?
C11A C12A C13A C14 13.3(10) . . . . ?
